data_7038919
loop_
_publ_author_name
'Levason, William'
'Pugh, David'
'Purkis, Jamie M.'
'Reid, Gillian'

_publ_section_title
;
 Complexes of Group 2 dications with soft thioether- and
 selenoether-containing macrocycles.
;
_journal_issue 18
_journal_name_full 'Dalton transactions (Cambridge, England : 2003)'
_journal_page_first 7900
_journal_page_last 7911
_journal_paper_doi 10.1039/c6dt00808a
_journal_volume 45
_journal_year 2016
_chemical_formula_moiety '2(C32 H12 B F24), C16 H30 Ca N2 O4 Se2'
_chemical_formula_sum 'C80 H54 B2 Ca F48 N2 O4 Se2'
_chemical_formula_weight 2238.87
_chemical_name_systematic
;
 ?
;
_space_group_crystal_system triclinic
_space_group_IT_number 2
_space_group_name_Hall '-P 1'
_space_group_name_H-M_alt 'P -1'
_symmetry_space_group_name_Hall '-P 1'
_symmetry_space_group_name_H-M 'P -1'
_atom_sites_solution_hydrogens geom
_audit_creation_method SHELXL-2013
_audit_update_record
;
2016-02-23 deposited with the CCDC.
2016-03-28 downloaded from the CCDC.
;
_cell_angle_alpha 77.162(9)
_cell_angle_beta 63.267(7)
_cell_angle_gamma 87.062(10)
_cell_formula_units_Z 1
_cell_length_a 13.201(2)
_cell_length_b 13.554(3)
_cell_length_c 14.0189(17)
_cell_measurement_reflns_used 3956
_cell_measurement_temperature 100(2)
_cell_measurement_theta_max 27.5
_cell_measurement_theta_min 2.3
_cell_volume 2180.8(7)
_computing_cell_refinement
;
CrystalClear-SM Expert 2.1 b29 (Rigaku, 2013)
;
_computing_data_collection
;
CrystalClear-SM Expert 2.1 b29 (Rigaku, 2013)
;
_computing_data_reduction
;
CrystalClear-SM Expert 2.1 b29 (Rigaku, 2013)
;
_computing_molecular_graphics 'ORTEP-III (Farrugia, 2012)'
_computing_publication_material 'PLATON (Spek, 2003), WinGX (Farrugia, 1999) and enCIFer (Allen et al., 2004).'
_computing_structure_refinement 'SHELXL-2013 (Sheldrick, 2013)'
_computing_structure_solution 'SUPERFLIP (Palatinus and Chapuis, 2007)'
_diffrn_ambient_temperature 100(2)
_diffrn_detector CCD
_diffrn_detector_area_resol_mean 28.5714
_diffrn_measured_fraction_theta_full 0.973
_diffrn_measured_fraction_theta_max 0.996
_diffrn_measurement_device
;
AFC12 (Right): Kappa 3 circle
;
_diffrn_measurement_device_type
;
Rigaku Saturn724+ (2x2 bin mode)
;
_diffrn_measurement_method 'profile data from \w-scans'
_diffrn_measurement_specimen_support Fiber
_diffrn_radiation_monochromator Mirrors
_diffrn_radiation_type MoK\a
_diffrn_radiation_wavelength 0.71073
_diffrn_reflns_av_R_equivalents 0.0463
_diffrn_reflns_av_unetI/netI 0.0611
_diffrn_reflns_Laue_measured_fraction_full 0.973
_diffrn_reflns_Laue_measured_fraction_max 0.996
_diffrn_reflns_limit_h_max 15
_diffrn_reflns_limit_h_min -15
_diffrn_reflns_limit_k_max 16
_diffrn_reflns_limit_k_min -16
_diffrn_reflns_limit_l_max 16
_diffrn_reflns_limit_l_min -16
_diffrn_reflns_number 16936
_diffrn_reflns_point_group_measured_fraction_full 0.973
_diffrn_reflns_point_group_measured_fraction_max 0.996
_diffrn_reflns_theta_full 25.242
_diffrn_reflns_theta_max 25.027
_diffrn_reflns_theta_min 2.989
_diffrn_source 'Sealed Tube'
_exptl_absorpt_coefficient_mu 1.060
_exptl_absorpt_correction_T_max 1.000
_exptl_absorpt_correction_T_min 0.712
_exptl_absorpt_correction_type multi-scan
_exptl_absorpt_process_details 'CrystalClear-SM Expert 2.1 b29 (Rigaku, 2013)'
_exptl_crystal_colour colourless
_exptl_crystal_density_diffrn 1.705
_exptl_crystal_description block
_exptl_crystal_F_000 1110
_exptl_crystal_size_max 0.060
_exptl_crystal_size_mid 0.060
_exptl_crystal_size_min 0.030
_refine_diff_density_max 0.891
_refine_diff_density_min -1.597
_refine_diff_density_rms 0.077
_refine_ls_extinction_method none
_refine_ls_goodness_of_fit_ref 1.032
_refine_ls_hydrogen_treatment constr
_refine_ls_matrix_type full
_refine_ls_number_parameters 676
_refine_ls_number_reflns 7679
_refine_ls_number_restraints 69
_refine_ls_restrained_S_all 1.105
_refine_ls_R_factor_all 0.1006
_refine_ls_R_factor_gt 0.0689
_refine_ls_shift/su_max 0.000
_refine_ls_shift/su_mean 0.000
_refine_ls_structure_factor_coef Fsqd
_refine_ls_weighting_details 'w=1/[\s^2^(Fo^2^)+(0.0754P)^2^+4.3177P] where P=(Fo^2^+2Fc^2^)/3'
_refine_ls_weighting_scheme calc
_refine_ls_wR_factor_gt 0.1682
_refine_ls_wR_factor_ref 0.1881
_reflns_Friedel_coverage 0.000
_reflns_number_gt 5259
_reflns_number_total 7679
_reflns_threshold_expression 'I > 2\s(I)'
_cod_data_source_file c6dt00808a2.cif
_cod_data_source_block shelx
_cod_depositor_comments 'Adding full bibliography for 7038913--7038924.cif.'
_cod_original_cell_volume 2180.7(6)
_cod_database_code 7038919
_shelx_space_group_comment
;
The symmetry employed for this shelxl refinement is uniquely defined
by the following loop, which should always be used as a source of
symmetry information in preference to the above space-group names.
They are only intended as comments.
;
_shelx_estimated_absorpt_t_min 0.939
_shelx_estimated_absorpt_t_max 0.969
_shelxl_version_number 2013-4

loop_
_space_group_symop_operation_xyz
'x, y, z'
'-x, -y, -z'

loop_
_atom_site_label
_atom_site_type_symbol
_atom_site_fract_x
_atom_site_fract_y
_atom_site_fract_z
_atom_site_U_iso_or_equiv
_atom_site_adp_type
_atom_site_occupancy
_atom_site_site_symmetry_order
_atom_site_calc_flag
_atom_site_refinement_flags_posn
_atom_site_refinement_flags_adp
_atom_site_refinement_flags_occupancy
_atom_site_disorder_assembly
_atom_site_disorder_group
C1 C 0.1787(3) 0.1230(3) 0.7398(3) 0.0263(9) Uani 1 1 d . . . . .
C2 C 0.1245(4) 0.0269(3) 0.7866(3) 0.0278(9) Uani 1 1 d . . . . .
H2 H 0.0791 0.0044 0.7580 0.033 Uiso 1 1 calc R U . . .
C3 C 0.1346(4) -0.0377(3) 0.8745(3) 0.0317(10) Uani 1 1 d . . . . .
C4 C 0.1987(4) -0.0068(4) 0.9190(4) 0.0367(11) Uani 1 1 d . . . . .
H4 H 0.2037 -0.0495 0.9802 0.044 Uiso 1 1 calc R U . . .
C5 C 0.2551(4) 0.0872(4) 0.8728(4) 0.0379(11) Uani 1 1 d . . . . .
C6 C 0.2464(4) 0.1504(3) 0.7848(4) 0.0342(10) Uani 1 1 d . . . . .
H6 H 0.2874 0.2144 0.7537 0.041 Uiso 1 1 calc R U . . .
C7 C 0.0800(4) -0.1433(3) 0.9178(4) 0.0386(11) Uani 1 1 d . . . . .
C8 C 0.3275(5) 0.1212(5) 0.9189(4) 0.0578(16) Uani 1 1 d . . . . .
C9 C 0.0701(4) 0.1681(3) 0.6117(3) 0.0260(9) Uani 1 1 d . . . . .
C10 C 0.0762(4) 0.1639(3) 0.5100(3) 0.0266(9) Uani 1 1 d . . . . .
H10 H 0.1483 0.1730 0.4475 0.032 Uiso 1 1 calc R U . . .
C11 C -0.0204(4) 0.1468(3) 0.4980(3) 0.0275(9) Uani 1 1 d . . . . .
C12 C -0.1269(4) 0.1340(3) 0.5864(3) 0.0288(9) Uani 1 1 d . . . . .
H12 H -0.1924 0.1218 0.5781 0.035 Uiso 1 1 calc R U . . .
C13 C -0.1363(4) 0.1395(3) 0.6881(3) 0.0318(10) Uani 1 1 d . . . . .
C14 C -0.0397(4) 0.1563(3) 0.6992(3) 0.0285(9) Uani 1 1 d . . . . .
H14 H -0.0483 0.1600 0.7693 0.034 Uiso 1 1 calc R U . . .
C15 C -0.0100(4) 0.1483(3) 0.3869(4) 0.0311(10) Uani 1 1 d . . . . .
C16 C -0.2506(4) 0.1260(4) 0.7834(4) 0.0408(11) Uani 1 1 d . . . . .
C17 C 0.1637(4) 0.3167(3) 0.6384(3) 0.0282(9) Uani 1 1 d . . . . .
C18 C 0.1742(4) 0.3901(3) 0.5446(4) 0.0373(11) Uani 1 1 d . . . . .
H18 H 0.1921 0.3690 0.4788 0.045 Uiso 1 1 calc R U . . .
C19 C 0.1591(5) 0.4921(4) 0.5460(4) 0.0463(12) Uani 1 1 d . . . . .
C20 C 0.1351(5) 0.5263(4) 0.6398(4) 0.0492(13) Uani 1 1 d . . . . .
H20 H 0.1264 0.5962 0.6405 0.059 Uiso 1 1 calc R U . . .
C21 C 0.1242(4) 0.4563(4) 0.7313(4) 0.0430(12) Uani 1 1 d . . . . .
C22 C 0.1359(4) 0.3537(3) 0.7314(4) 0.0331(10) Uani 1 1 d . . . . .
H22 H 0.1243 0.3072 0.7976 0.040 Uiso 1 1 calc R U . . .
C23 C 0.1661(7) 0.5673(4) 0.4464(6) 0.076(2) Uani 1 1 d . . . . .
C24 C 0.1009(6) 0.4890(4) 0.8350(5) 0.0613(17) Uani 1 1 d . . . . .
C25 C 0.3013(4) 0.1831(3) 0.5305(3) 0.0266(9) Uani 1 1 d . . . . .
C26 C 0.3224(4) 0.0937(3) 0.4907(3) 0.0296(9) Uani 1 1 d . . . . .
H26 H 0.2612 0.0452 0.5164 0.036 Uiso 1 1 calc R U . . .
C27 C 0.4291(4) 0.0738(4) 0.4157(4) 0.0350(10) Uani 1 1 d . . . . .
C28 C 0.5214(4) 0.1428(4) 0.3765(4) 0.0408(12) Uani 1 1 d . . . . .
H28 H 0.5948 0.1293 0.3254 0.049 Uiso 1 1 calc R U . . .
C29 C 0.5031(4) 0.2309(4) 0.4136(4) 0.0380(11) Uani 1 1 d . . . . .
C30 C 0.3950(4) 0.2516(3) 0.4881(3) 0.0314(10) Uani 1 1 d . . . . .
H30 H 0.3848 0.3141 0.5106 0.038 Uiso 1 1 calc R U . . .
C31 C 0.4455(5) -0.0212(4) 0.3737(4) 0.0470(13) Uani 1 1 d . . . . .
C32 C 0.5988(5) 0.3078(5) 0.3728(4) 0.0551(15) Uani 1 1 d D . . . .
C33A C 0.2534(12) 0.4202(8) 0.0425(13) 0.067(5) Uani 0.522(19) 1 d D . P A 1
H33A H 0.1921 0.4273 0.0196 0.081 Uiso 0.522(19) 1 calc R U P A 1
H33B H 0.3116 0.3775 -0.0004 0.081 Uiso 0.522(19) 1 calc R U P A 1
C34A C 0.2095(13) 0.3787(15) 0.1578(15) 0.071(5) Uani 0.522(19) 1 d . . P A 1
H34A H 0.1633 0.3156 0.1766 0.086 Uiso 0.522(19) 1 calc R U P A 1
H34B H 0.1582 0.4273 0.1975 0.086 Uiso 0.522(19) 1 calc R U P A 1
C33B C 0.1947(9) 0.4546(9) 0.1088(9) 0.049(4) Uani 0.478(19) 1 d D . P A 2
H33C H 0.1399 0.4582 0.0781 0.058 Uiso 0.478(19) 1 calc R U P A 2
H33D H 0.1584 0.4757 0.1796 0.058 Uiso 0.478(19) 1 calc R U P A 2
C34B C 0.2428(15) 0.3422(10) 0.1220(11) 0.045(4) Uani 0.478(19) 1 d . U P A 2
H34C H 0.2953 0.3284 0.0498 0.055 Uiso 0.478(19) 1 calc R U P A 2
H34D H 0.1800 0.2892 0.1607 0.055 Uiso 0.478(19) 1 calc R U P A 2
C35 C 0.3960(6) 0.2249(5) 0.1684(6) 0.078(2) Uani 1 1 d . . . . .
H35A H 0.4334 0.1974 0.2153 0.093 Uiso 1 1 calc R U . . .
H35B H 0.3367 0.1738 0.1833 0.093 Uiso 1 1 calc R U . . .
C36 C 0.4821(6) 0.2399(4) 0.0512(6) 0.0691(18) Uani 1 1 d . . . . .
H36A H 0.5247 0.1778 0.0403 0.083 Uiso 1 1 calc R U . . .
H36B H 0.4425 0.2504 0.0045 0.083 Uiso 1 1 calc R U . . .
C37 C 0.6483(6) 0.3089(5) 0.0462(6) 0.0717(18) Uani 1 1 d . . . . .
H37A H 0.6770 0.2409 0.0377 0.086 Uiso 1 1 calc R U . . .
H37B H 0.6197 0.3116 0.1240 0.086 Uiso 1 1 calc R U . . .
C38 C 0.2597(6) 0.6138(6) 0.0227(6) 0.0753(19) Uani 1 1 d . . . . .
H38A H 0.2184 0.6274 0.0970 0.090 Uiso 1 1 calc R U . . .
H38B H 0.2053 0.6165 -0.0085 0.090 Uiso 1 1 calc R U . . .
C39 C 0.5069(8) 0.5791(5) 0.2267(6) 0.092(3) Uani 1 1 d . . . . .
C40 C 0.5085(8) 0.6020(6) 0.3238(5) 0.089(2) Uani 1 1 d . . . . .
H40A H 0.4544 0.5552 0.3899 0.134 Uiso 1 1 calc R U . . .
H40B H 0.4871 0.6718 0.3280 0.134 Uiso 1 1 calc R U . . .
H40C H 0.5850 0.5943 0.3183 0.134 Uiso 1 1 calc R U . . .
B1 B 0.1783(4) 0.1975(4) 0.6296(4) 0.0269(10) Uani 1 1 d . . . . .
N1 N 0.5057(7) 0.5610(4) 0.1524(5) 0.097(2) Uani 1 1 d . U . . .
O1 O 0.5611(3) 0.3250(3) 0.0167(4) 0.0602(11) Uani 1 1 d . . . . .
O2 O 0.3026(5) 0.5178(4) 0.0296(5) 0.107(2) Uani 1 1 d D U . . .
F1 F -0.0111(3) -0.1526(2) 0.9033(3) 0.0733(11) Uani 1 1 d . . . . .
F2 F 0.1506(3) -0.2099(2) 0.8703(3) 0.0711(10) Uani 1 1 d . . . . .
F3 F 0.0484(3) -0.1766(2) 1.0245(2) 0.0698(11) Uani 1 1 d . . . . .
F4 F 0.3936(3) 0.0499(3) 0.9383(3) 0.0739(11) Uani 1 1 d . . . . .
F5 F 0.2652(3) 0.1436(3) 1.0159(3) 0.0805(12) Uani 1 1 d . . . . .
F6 F 0.3996(4) 0.1988(3) 0.8522(3) 0.1001(16) Uani 1 1 d . U . . .
F7 F 0.0892(2) 0.1171(2) 0.3199(2) 0.0450(7) Uani 1 1 d . . . . .
F8 F -0.0166(3) 0.24229(19) 0.3342(2) 0.0425(7) Uani 1 1 d . . . . .
F9 F -0.0913(3) 0.0914(2) 0.3900(2) 0.0555(8) Uani 1 1 d . . . . .
F10 F -0.3292(2) 0.1777(2) 0.7618(2) 0.0525(8) Uani 1 1 d . . . . .
F11 F -0.2916(3) 0.0285(3) 0.8188(3) 0.0686(10) Uani 1 1 d . . . . .
F12 F -0.2523(3) 0.1504(3) 0.8715(2) 0.0675(10) Uani 1 1 d . . . . .
F13 F 0.1883(7) 0.5275(3) 0.3628(4) 0.160(3) Uani 1 1 d . U . . .
F14 F 0.0704(4) 0.6117(3) 0.4639(4) 0.0927(14) Uani 1 1 d . . . . .
F15 F 0.2391(4) 0.6441(4) 0.4189(5) 0.130(2) Uani 1 1 d . . . . .
F16 F 0.0726(4) 0.5844(3) 0.8326(3) 0.0971(15) Uani 1 1 d . U . . .
F17 F 0.1942(4) 0.4827(4) 0.8522(3) 0.0983(15) Uani 1 1 d . . . . .
F18 F 0.0215(3) 0.4300(2) 0.9240(2) 0.0633(9) Uani 1 1 d . . . . .
F19 F 0.3691(3) -0.0967(2) 0.4418(3) 0.0599(9) Uani 1 1 d . . . . .
F20 F 0.4375(4) -0.0048(3) 0.2790(3) 0.0867(14) Uani 1 1 d . . . . .
F21 F 0.5477(3) -0.0579(2) 0.3531(3) 0.0549(8) Uani 1 1 d . . . . .
F22A F 0.6050(5) 0.3781(4) 0.2868(4) 0.102(2) Uani 0.902(9) 1 d . U P B 1
F23A F 0.6999(3) 0.2682(5) 0.3373(6) 0.104(2) Uani 0.902(9) 1 d . U P B 1
F24A F 0.5935(4) 0.3573(4) 0.4449(3) 0.083(2) Uani 0.902(9) 1 d . . P B 1
F22B F 0.656(4) 0.290(3) 0.438(4) 0.073(13) Uani 0.098(9) 1 d . U P B 2
F23B F 0.566(3) 0.408(3) 0.370(4) 0.066(13) Uani 0.098(9) 1 d . U P B 2
F24B F 0.691(2) 0.313(4) 0.277(2) 0.065(13) Uani 0.098(9) 1 d D U P B 2
Ca1 Ca 0.5000 0.5000 0.0000 0.0462(4) Uani 1 2 d S . P A .
Se1 Se 0.32292(6) 0.34844(7) 0.20937(5) 0.0857(3) Uani 1 1 d . . . . .

loop_
_atom_site_aniso_label
_atom_site_aniso_U_11
_atom_site_aniso_U_22
_atom_site_aniso_U_33
_atom_site_aniso_U_23
_atom_site_aniso_U_13
_atom_site_aniso_U_12
C1 0.027(2) 0.032(2) 0.023(2) -0.0071(17) -0.0138(18) 0.0047(18)
C2 0.031(2) 0.032(2) 0.025(2) -0.0099(18) -0.0154(19) 0.0067(18)
C3 0.030(2) 0.037(2) 0.027(2) -0.0087(19) -0.0123(19) 0.0042(19)
C4 0.038(3) 0.045(3) 0.027(2) -0.001(2) -0.018(2) 0.004(2)
C5 0.036(3) 0.053(3) 0.030(2) -0.003(2) -0.021(2) -0.002(2)
C6 0.033(2) 0.039(2) 0.031(2) -0.004(2) -0.017(2) 0.000(2)
C7 0.049(3) 0.037(3) 0.031(2) -0.007(2) -0.019(2) 0.005(2)
C8 0.061(4) 0.079(4) 0.035(3) 0.010(3) -0.031(3) -0.018(3)
C9 0.033(2) 0.023(2) 0.026(2) -0.0026(17) -0.0180(19) 0.0007(17)
C10 0.031(2) 0.021(2) 0.028(2) -0.0037(17) -0.0148(19) 0.0018(17)
C11 0.038(2) 0.019(2) 0.030(2) -0.0041(17) -0.021(2) 0.0026(17)
C12 0.033(2) 0.027(2) 0.032(2) -0.0028(18) -0.021(2) -0.0024(18)
C13 0.035(2) 0.033(2) 0.028(2) -0.0031(18) -0.016(2) 0.0001(19)
C14 0.033(2) 0.031(2) 0.027(2) -0.0061(18) -0.0185(19) 0.0031(18)
C15 0.035(2) 0.028(2) 0.035(2) -0.0045(19) -0.020(2) -0.0012(19)
C16 0.036(3) 0.057(3) 0.031(2) -0.003(2) -0.020(2) -0.002(2)
C17 0.026(2) 0.031(2) 0.032(2) -0.0069(18) -0.0165(19) 0.0001(18)
C18 0.043(3) 0.036(3) 0.035(2) -0.008(2) -0.019(2) 0.005(2)
C19 0.054(3) 0.032(3) 0.049(3) -0.001(2) -0.024(3) 0.004(2)
C20 0.049(3) 0.029(2) 0.054(3) -0.011(2) -0.009(3) 0.000(2)
C21 0.036(3) 0.040(3) 0.044(3) -0.020(2) -0.005(2) -0.007(2)
C22 0.032(2) 0.031(2) 0.034(2) -0.0069(19) -0.013(2) -0.0047(19)
C23 0.115(6) 0.029(3) 0.068(4) -0.005(3) -0.031(4) 0.019(4)
C24 0.069(4) 0.049(3) 0.050(3) -0.028(3) -0.004(3) -0.020(3)
C25 0.031(2) 0.030(2) 0.026(2) -0.0039(17) -0.0194(19) 0.0020(18)
C26 0.032(2) 0.036(2) 0.031(2) -0.0086(19) -0.022(2) 0.0052(19)
C27 0.038(3) 0.047(3) 0.035(2) -0.017(2) -0.027(2) 0.014(2)
C28 0.029(2) 0.068(3) 0.031(2) -0.026(2) -0.014(2) 0.013(2)
C29 0.036(3) 0.051(3) 0.028(2) -0.009(2) -0.014(2) -0.003(2)
C30 0.036(2) 0.035(2) 0.025(2) -0.0071(18) -0.015(2) -0.0021(19)
C31 0.056(3) 0.060(3) 0.054(3) -0.033(3) -0.042(3) 0.028(3)
C32 0.038(3) 0.070(4) 0.042(3) -0.020(3) -0.001(3) -0.007(3)
C33A 0.051(8) 0.076(9) 0.086(11) -0.017(8) -0.039(8) -0.013(6)
C34A 0.050(9) 0.081(13) 0.068(11) 0.017(9) -0.024(8) -0.041(8)
C33B 0.038(7) 0.052(8) 0.039(7) -0.014(6) -0.001(6) -0.002(5)
C34B 0.074(8) 0.026(6) 0.029(6) -0.013(4) -0.011(5) -0.021(5)
C35 0.093(5) 0.057(4) 0.091(5) 0.022(4) -0.063(5) -0.024(4)
C36 0.072(4) 0.047(3) 0.101(5) -0.007(3) -0.053(4) -0.007(3)
C37 0.074(5) 0.053(4) 0.099(5) -0.014(3) -0.050(4) 0.006(3)
C38 0.059(4) 0.094(5) 0.080(5) -0.007(4) -0.042(4) -0.012(4)
C39 0.167(8) 0.062(4) 0.056(4) -0.004(3) -0.060(5) -0.030(5)
C40 0.134(7) 0.092(5) 0.049(4) -0.014(4) -0.045(4) -0.031(5)
B1 0.030(3) 0.031(3) 0.024(2) -0.006(2) -0.015(2) 0.001(2)
N1 0.182(6) 0.065(3) 0.065(3) -0.011(3) -0.073(4) -0.025(4)
O1 0.052(2) 0.045(2) 0.087(3) -0.010(2) -0.036(2) -0.0021(18)
O2 0.110(4) 0.062(3) 0.182(5) 0.027(3) -0.115(4) -0.032(3)
F1 0.075(2) 0.0477(19) 0.103(3) 0.0181(18) -0.059(2) -0.0223(17)
F2 0.082(3) 0.0385(17) 0.071(2) -0.0224(16) -0.012(2) 0.0080(16)
F3 0.117(3) 0.0459(18) 0.0341(16) 0.0046(14) -0.0262(19) -0.0217(18)
F4 0.0472(19) 0.129(3) 0.054(2) -0.007(2) -0.0362(17) 0.000(2)
F5 0.076(3) 0.127(3) 0.076(3) -0.051(2) -0.054(2) 0.011(2)
F6 0.114(3) 0.119(3) 0.084(3) 0.038(2) -0.080(3) -0.067(3)
F7 0.0541(18) 0.0569(17) 0.0338(14) -0.0225(13) -0.0245(14) 0.0199(14)
F8 0.0642(19) 0.0354(14) 0.0315(14) -0.0041(11) -0.0268(14) 0.0088(13)
F9 0.066(2) 0.069(2) 0.0358(15) -0.0079(14) -0.0249(15) -0.0323(16)
F10 0.0344(16) 0.074(2) 0.0390(15) 0.0006(14) -0.0144(13) 0.0084(14)
F11 0.0507(19) 0.067(2) 0.058(2) 0.0171(17) -0.0104(16) -0.0151(16)
F12 0.0378(17) 0.133(3) 0.0321(16) -0.0270(18) -0.0122(14) 0.0041(18)
F13 0.323(7) 0.071(3) 0.064(3) -0.009(2) -0.077(4) 0.076(4)
F14 0.132(4) 0.057(2) 0.117(3) -0.003(2) -0.088(3) 0.015(2)
F15 0.107(4) 0.088(3) 0.147(5) 0.073(3) -0.057(3) -0.026(3)
F16 0.141(4) 0.049(2) 0.069(2) -0.0375(18) -0.007(2) -0.011(2)
F17 0.085(3) 0.147(4) 0.067(2) -0.058(3) -0.017(2) -0.042(3)
F18 0.070(2) 0.0561(18) 0.0410(17) -0.0240(14) 0.0023(16) -0.0179(16)
F19 0.055(2) 0.0514(18) 0.099(3) -0.0430(18) -0.047(2) 0.0145(16)
F20 0.151(4) 0.088(3) 0.087(3) -0.062(2) -0.097(3) 0.064(3)
F21 0.0485(18) 0.070(2) 0.0588(19) -0.0323(16) -0.0296(16) 0.0272(15)
F22A 0.122(4) 0.097(3) 0.074(3) 0.016(3) -0.042(3) -0.062(3)
F23A 0.037(2) 0.106(4) 0.136(5) -0.052(4) 0.003(3) -0.014(2)
F24A 0.055(3) 0.129(5) 0.055(3) -0.049(3) 0.002(2) -0.048(3)
F22B 0.071(16) 0.074(16) 0.078(16) -0.011(9) -0.038(11) -0.016(9)
F23B 0.061(15) 0.061(15) 0.069(16) -0.019(9) -0.022(10) -0.009(9)
F24B 0.065(15) 0.073(16) 0.058(15) -0.010(9) -0.029(10) -0.007(9)
Ca1 0.0711(11) 0.0380(8) 0.0418(8) -0.0057(6) -0.0371(8) 0.0002(7)
Se1 0.0678(5) 0.1298(7) 0.0375(3) 0.0130(4) -0.0168(3) -0.0156(4)

loop_
_atom_type_symbol
_atom_type_description
_atom_type_scat_dispersion_real
_atom_type_scat_dispersion_imag
_atom_type_scat_source
C C 0.0033 0.0016 'International Tables Vol C Tables 4.2.6.8 and 6.1.1.4'
H H 0.0000 0.0000 'International Tables Vol C Tables 4.2.6.8 and 6.1.1.4'
B B 0.0013 0.0007 'International Tables Vol C Tables 4.2.6.8 and 6.1.1.4'
N N 0.0061 0.0033 'International Tables Vol C Tables 4.2.6.8 and 6.1.1.4'
O O 0.0106 0.0060 'International Tables Vol C Tables 4.2.6.8 and 6.1.1.4'
F F 0.0171 0.0103 'International Tables Vol C Tables 4.2.6.8 and 6.1.1.4'
Ca Ca 0.2262 0.3064 'International Tables Vol C Tables 4.2.6.8 and 6.1.1.4'
Se Se -0.0929 2.2259 'International Tables Vol C Tables 4.2.6.8 and 6.1.1.4'

loop_
_geom_angle_atom_site_label_1
_geom_angle_atom_site_label_2
_geom_angle_atom_site_label_3
_geom_angle
_geom_angle_site_symmetry_1
_geom_angle_site_symmetry_3
C2 C1 C6 115.8(4) . .
C2 C1 B1 123.6(4) . .
C6 C1 B1 120.2(4) . .
C1 C2 C3 122.1(4) . .
C1 C2 H2 119.0 . .
C3 C2 H2 119.0 . .
C4 C3 C2 120.5(4) . .
C4 C3 C7 119.5(4) . .
C2 C3 C7 120.0(4) . .
C5 C4 C3 118.6(4) . .
C5 C4 H4 120.7 . .
C3 C4 H4 120.7 . .
C4 C5 C6 120.8(4) . .
C4 C5 C8 119.3(4) . .
C6 C5 C8 119.9(4) . .
C5 C6 C1 122.1(4) . .
C5 C6 H6 118.9 . .
C1 C6 H6 118.9 . .
F2 C7 F1 106.1(4) . .
F2 C7 F3 105.2(4) . .
F1 C7 F3 106.8(4) . .
F2 C7 C3 111.9(4) . .
F1 C7 C3 113.8(4) . .
F3 C7 C3 112.5(4) . .
F6 C8 F5 109.3(5) . .
F6 C8 F4 104.0(5) . .
F5 C8 F4 103.9(4) . .
F6 C8 C5 113.5(4) . .
F5 C8 C5 112.2(5) . .
F4 C8 C5 113.3(5) . .
C14 C9 C10 115.3(4) . .
C14 C9 B1 119.8(3) . .
C10 C9 B1 124.5(4) . .
C11 C10 C9 122.0(4) . .
C11 C10 H10 119.0 . .
C9 C10 H10 119.0 . .
C12 C11 C10 120.9(4) . .
C12 C11 C15 119.0(4) . .
C10 C11 C15 119.9(4) . .
C11 C12 C13 118.6(4) . .
C11 C12 H12 120.7 . .
C13 C12 H12 120.7 . .
C14 C13 C12 120.0(4) . .
C14 C13 C16 121.2(4) . .
C12 C13 C16 118.8(4) . .
C13 C14 C9 123.1(4) . .
C13 C14 H14 118.4 . .
C9 C14 H14 118.4 . .
F9 C15 F7 106.7(3) . .
F9 C15 F8 106.0(3) . .
F7 C15 F8 105.0(3) . .
F9 C15 C11 113.1(4) . .
F7 C15 C11 113.5(4) . .
F8 C15 C11 111.8(3) . .
F10 C16 F12 107.7(4) . .
F10 C16 F11 104.7(4) . .
F12 C16 F11 104.5(4) . .
F10 C16 C13 113.6(4) . .
F12 C16 C13 113.6(4) . .
F11 C16 C13 112.1(4) . .
C22 C17 C18 115.4(4) . .
C22 C17 B1 126.4(4) . .
C18 C17 B1 118.1(4) . .
C19 C18 C17 121.9(4) . .
C19 C18 H18 119.0 . .
C17 C18 H18 119.0 . .
C20 C19 C18 120.8(5) . .
C20 C19 C23 118.6(5) . .
C18 C19 C23 120.6(5) . .
C21 C20 C19 118.0(4) . .
C21 C20 H20 121.0 . .
C19 C20 H20 121.0 . .
C20 C21 C22 121.5(5) . .
C20 C21 C24 120.5(4) . .
C22 C21 C24 118.0(5) . .
C17 C22 C21 122.4(4) . .
C17 C22 H22 118.8 . .
C21 C22 H22 118.8 . .
F13 C23 F14 104.4(7) . .
F13 C23 F15 111.1(7) . .
F14 C23 F15 103.1(5) . .
F13 C23 C19 113.9(5) . .
F14 C23 C19 112.7(6) . .
F15 C23 C19 111.0(6) . .
F16 C24 F18 108.8(5) . .
F16 C24 F17 105.7(5) . .
F18 C24 F17 104.7(5) . .
F16 C24 C21 113.2(5) . .
F18 C24 C21 112.9(4) . .
F17 C24 C21 111.0(5) . .
C30 C25 C26 115.7(4) . .
C30 C25 B1 123.2(4) . .
C26 C25 B1 120.8(4) . .
C27 C26 C25 122.5(4) . .
C27 C26 H26 118.8 . .
C25 C26 H26 118.8 . .
C26 C27 C28 120.5(4) . .
C26 C27 C31 120.0(4) . .
C28 C27 C31 119.5(4) . .
C29 C28 C27 118.3(4) . .
C29 C28 H28 120.9 . .
C27 C28 H28 120.9 . .
C28 C29 C30 121.1(4) . .
C28 C29 C32 120.3(4) . .
C30 C29 C32 118.6(4) . .
C25 C30 C29 121.9(4) . .
C25 C30 H30 119.0 . .
C29 C30 H30 119.0 . .
F19 C31 F21 106.4(4) . .
F19 C31 F20 105.8(4) . .
F21 C31 F20 106.5(4) . .
F19 C31 C27 114.0(4) . .
F21 C31 C27 112.6(4) . .
F20 C31 C27 111.2(4) . .
F24A C32 F23A 106.1(6) . .
F24A C32 F22A 105.9(5) . .
F23A C32 F22A 104.5(5) . .
F24B C32 F23B 104(3) . .
F24B C32 F22B 96(3) . .
F23B C32 F22B 106(3) . .
F24A C32 C29 114.6(4) . .
F23A C32 C29 113.0(5) . .
F24B C32 C29 121.8(19) . .
F22A C32 C29 112.0(5) . .
F23B C32 C29 114.5(15) . .
F22B C32 C29 111.8(16) . .
C34A C33A O2 102.7(13) . .
C34A C33A Ca1 97.4(7) . .
O2 C33A Ca1 45.8(4) . .
C34A C33A H33A 111.2 . .
O2 C33A H33A 111.2 . .
Ca1 C33A H33A 147.9 . .
C34A C33A H33B 111.2 . .
O2 C33A H33B 111.2 . .
Ca1 C33A H33B 71.3 . .
H33A C33A H33B 109.1 . .
C33A C34A Se1 114.9(11) . .
C33A C34A H34A 108.5 . .
Se1 C34A H34A 108.5 . .
C33A C34A H34B 108.5 . .
Se1 C34A H34B 108.5 . .
H34A C34A H34B 107.5 . .
O2 C33B C34B 101.2(9) . .
O2 C33B H33C 111.5 . .
C34B C33B H33C 111.5 . .
O2 C33B H33D 111.5 . .
C34B C33B H33D 111.5 . .
H33C C33B H33D 109.3 . .
C33B C34B Se1 103.0(8) . .
C33B C34B H34C 111.2 . .
Se1 C34B H34C 111.2 . .
C33B C34B H34D 111.2 . .
Se1 C34B H34D 111.2 . .
H34C C34B H34D 109.1 . .
C36 C35 Se1 114.1(4) . .
C36 C35 H35A 108.7 . .
Se1 C35 H35A 108.7 . .
C36 C35 H35B 108.7 . .
Se1 C35 H35B 108.7 . .
H35A C35 H35B 107.6 . .
O1 C36 C35 112.8(5) . .
O1 C36 H36A 109.0 . .
C35 C36 H36A 109.0 . .
O1 C36 H36B 109.0 . .
C35 C36 H36B 109.0 . .
H36A C36 H36B 107.8 . .
O1 C37 C38 110.0(5) . 2_665
O1 C37 H37A 109.7 . .
C38 C37 H37A 109.7 2_665 .
O1 C37 H37B 109.7 . .
C38 C37 H37B 109.7 2_665 .
H37A C37 H37B 108.2 . .
O2 C38 C37 110.4(6) . 2_665
O2 C38 H38A 109.6 . .
C37 C38 H38A 109.6 2_665 .
O2 C38 H38B 109.6 . .
C37 C38 H38B 109.6 2_665 .
H38A C38 H38B 108.1 . .
N1 C39 C40 179.6(9) . .
C39 C40 H40A 109.5 . .
C39 C40 H40B 109.5 . .
H40A C40 H40B 109.5 . .
C39 C40 H40C 109.5 . .
H40A C40 H40C 109.5 . .
H40B C40 H40C 109.5 . .
C25 B1 C9 113.5(3) . .
C25 B1 C17 110.9(3) . .
C9 B1 C17 104.5(3) . .
C25 B1 C1 104.1(3) . .
C9 B1 C1 111.6(3) . .
C17 B1 C1 112.5(3) . .
C39 N1 Ca1 173.3(5) . .
C37 O1 C36 116.2(5) . .
C37 O1 Ca1 115.0(3) . .
C36 O1 Ca1 121.2(3) . .
C38 O2 C33A 130.8(7) . .
C38 O2 C33B 100.0(7) . .
C38 O2 Ca1 119.6(3) . .
C33A O2 Ca1 109.3(6) . .
C33B O2 Ca1 131.9(6) . .
O2 Ca1 O2 180.0 . 2_665
O2 Ca1 O1 64.74(14) . 2_665
O2 Ca1 O1 115.26(14) 2_665 2_665
O2 Ca1 O1 115.26(14) . .
O2 Ca1 O1 64.74(14) 2_665 .
O1 Ca1 O1 180.0 2_665 .
O2 Ca1 N1 75.6(2) . 2_665
O2 Ca1 N1 104.4(2) 2_665 2_665
O1 Ca1 N1 105.90(18) 2_665 2_665
O1 Ca1 N1 74.10(18) . 2_665
O2 Ca1 N1 104.4(2) . .
O2 Ca1 N1 75.6(2) 2_665 .
O1 Ca1 N1 74.10(18) 2_665 .
O1 Ca1 N1 105.90(18) . .
N1 Ca1 N1 180.0 2_665 .
O2 Ca1 Se1 65.99(12) . .
O2 Ca1 Se1 114.01(12) 2_665 .
O1 Ca1 Se1 113.05(10) 2_665 .
O1 Ca1 Se1 66.95(10) . .
N1 Ca1 Se1 102.56(15) 2_665 .
N1 Ca1 Se1 77.44(15) . .
O2 Ca1 Se1 114.01(12) . 2_665
O2 Ca1 Se1 65.99(12) 2_665 2_665
O1 Ca1 Se1 66.95(10) 2_665 2_665
O1 Ca1 Se1 113.05(10) . 2_665
N1 Ca1 Se1 77.44(15) 2_665 2_665
N1 Ca1 Se1 102.56(15) . 2_665
Se1 Ca1 Se1 180.0 . 2_665
O2 Ca1 C33A 155.1(2) . 2_665
O2 Ca1 C33A 24.9(2) 2_665 2_665
O1 Ca1 C33A 90.5(2) 2_665 2_665
O1 Ca1 C33A 89.5(2) . 2_665
N1 Ca1 C33A 116.0(3) 2_665 2_665
N1 Ca1 C33A 64.0(3) . 2_665
Se1 Ca1 C33A 127.1(2) . 2_665
Se1 Ca1 C33A 52.9(2) 2_665 2_665
O2 Ca1 C33A 24.9(2) . .
O2 Ca1 C33A 155.1(2) 2_665 .
O1 Ca1 C33A 89.5(2) 2_665 .
O1 Ca1 C33A 90.5(2) . .
N1 Ca1 C33A 64.0(3) 2_665 .
N1 Ca1 C33A 116.0(3) . .
Se1 Ca1 C33A 52.9(2) . .
Se1 Ca1 C33A 127.1(2) 2_665 .
C33A Ca1 C33A 180.0 2_665 .
C34A Se1 C35 109.8(7) . .
C35 Se1 C34B 88.2(5) . .
C34A Se1 Ca1 90.2(4) . .
C35 Se1 Ca1 96.0(2) . .
C34B Se1 Ca1 86.0(4) . .

loop_
_geom_bond_atom_site_label_1
_geom_bond_atom_site_label_2
_geom_bond_distance
_geom_bond_site_symmetry_2
C1 C2 1.391(6) .
C1 C6 1.406(6) .
C1 B1 1.650(6) .
C2 C3 1.401(6) .
C2 H2 0.9500 .
C3 C4 1.380(6) .
C3 C7 1.505(6) .
C4 C5 1.376(7) .
C4 H4 0.9500 .
C5 C6 1.386(6) .
C5 C8 1.508(7) .
C6 H6 0.9500 .
C7 F2 1.323(5) .
C7 F1 1.323(6) .
C7 F3 1.331(5) .
C8 F6 1.323(6) .
C8 F5 1.330(7) .
C8 F4 1.334(7) .
C9 C14 1.403(6) .
C9 C10 1.405(6) .
C9 B1 1.639(6) .
C10 C11 1.396(6) .
C10 H10 0.9500 .
C11 C12 1.380(6) .
C11 C15 1.497(6) .
C12 C13 1.393(6) .
C12 H12 0.9500 .
C13 C14 1.387(6) .
C13 C16 1.484(6) .
C14 H14 0.9500 .
C15 F9 1.333(5) .
C15 F7 1.338(5) .
C15 F8 1.344(5) .
C16 F10 1.332(5) .
C16 F12 1.339(5) .
C16 F11 1.351(6) .
C17 C22 1.388(6) .
C17 C18 1.417(6) .
C17 B1 1.643(6) .
C18 C19 1.389(7) .
C18 H18 0.9500 .
C19 C20 1.389(7) .
C19 C23 1.503(8) .
C20 C21 1.369(7) .
C20 H20 0.9500 .
C21 C22 1.391(6) .
C21 C24 1.508(7) .
C22 H22 0.9500 .
C23 F13 1.305(8) .
C23 F14 1.313(8) .
C23 F15 1.323(8) .
C24 F16 1.325(7) .
C24 F18 1.327(6) .
C24 F17 1.354(8) .
C25 C30 1.399(6) .
C25 C26 1.407(6) .
C25 B1 1.632(6) .
C26 C27 1.385(6) .
C26 H26 0.9500 .
C27 C28 1.395(7) .
C27 C31 1.498(7) .
C28 C29 1.374(7) .
C28 H28 0.9500 .
C29 C30 1.399(6) .
C29 C32 1.492(7) .
C30 H30 0.9500 .
C31 F19 1.334(7) .
C31 F21 1.339(6) .
C31 F20 1.348(6) .
C32 F24A 1.308(7) .
C32 F23A 1.328(7) .
C32 F24B 1.332(10) .
C32 F22A 1.333(7) .
C32 F23B 1.40(4) .
C32 F22B 1.41(4) .
C33A C34A 1.43(2) .
C33A O2 1.442(8) .
C33A Ca1 3.233(11) .
C33A H33A 0.9900 .
C33A H33B 0.9900 .
C34A Se1 1.927(16) .
C34A H34A 0.9900 .
C34A H34B 0.9900 .
C33B O2 1.508(8) .
C33B C34B 1.63(2) .
C33B H33C 0.9900 .
C33B H33D 0.9900 .
C34B Se1 1.961(15) .
C34B H34C 0.9900 .
C34B H34D 0.9900 .
C35 C36 1.493(10) .
C35 Se1 1.956(8) .
C35 H35A 0.9900 .
C35 H35B 0.9900 .
C36 O1 1.440(7) .
C36 H36A 0.9900 .
C36 H36B 0.9900 .
C37 O1 1.381(7) .
C37 C38 1.460(9) 2_665
C37 H37A 0.9900 .
C37 H37B 0.9900 .
C38 O2 1.394(9) .
C38 C37 1.460(9) 2_665
C38 H38A 0.9900 .
C38 H38B 0.9900 .
C39 N1 1.129(8) .
C39 C40 1.472(9) .
C40 H40A 0.9800 .
C40 H40B 0.9800 .
C40 H40C 0.9800 .
N1 Ca1 2.488(5) .
O1 Ca1 2.461(4) .
O2 Ca1 2.455(5) .
Ca1 O2 2.455(5) 2_665
Ca1 O1 2.461(4) 2_665
Ca1 N1 2.488(5) 2_665
Ca1 Se1 3.1526(9) .
Ca1 Se1 3.1527(9) 2_665
Ca1 C33A 3.233(11) 2_665

loop_
_geom_torsion_atom_site_label_1
_geom_torsion_atom_site_label_2
_geom_torsion_atom_site_label_3
_geom_torsion_atom_site_label_4
_geom_torsion
_geom_torsion_site_symmetry_1
C6 C1 C2 C3 1.4(6) .
B1 C1 C2 C3 174.4(4) .
C1 C2 C3 C4 0.9(7) .
C1 C2 C3 C7 -176.3(4) .
C2 C3 C4 C5 -2.1(7) .
C7 C3 C4 C5 175.1(4) .
C3 C4 C5 C6 1.1(7) .
C3 C4 C5 C8 -178.7(5) .
C4 C5 C6 C1 1.2(7) .
C8 C5 C6 C1 -179.0(5) .
C2 C1 C6 C5 -2.4(6) .
B1 C1 C6 C5 -175.7(4) .
C4 C3 C7 F2 -84.9(5) .
C2 C3 C7 F2 92.3(5) .
C4 C3 C7 F1 154.8(4) .
C2 C3 C7 F1 -28.0(6) .
C4 C3 C7 F3 33.2(6) .
C2 C3 C7 F3 -149.6(4) .
C4 C5 C8 F6 163.3(5) .
C6 C5 C8 F6 -16.6(8) .
C4 C5 C8 F5 -72.3(7) .
C6 C5 C8 F5 107.9(5) .
C4 C5 C8 F4 45.0(7) .
C6 C5 C8 F4 -134.8(5) .
C14 C9 C10 C11 -1.4(6) .
B1 C9 C10 C11 -174.5(4) .
C9 C10 C11 C12 0.6(6) .
C9 C10 C11 C15 176.9(4) .
C10 C11 C12 C13 0.6(6) .
C15 C11 C12 C13 -175.8(4) .
C11 C12 C13 C14 -0.7(6) .
C11 C12 C13 C16 179.9(4) .
C12 C13 C14 C9 -0.2(6) .
C16 C13 C14 C9 179.1(4) .
C10 C9 C14 C13 1.3(6) .
B1 C9 C14 C13 174.7(4) .
C12 C11 C15 F9 -30.6(5) .
C10 C11 C15 F9 153.0(4) .
C12 C11 C15 F7 -152.4(4) .
C10 C11 C15 F7 31.2(5) .
C12 C11 C15 F8 89.0(5) .
C10 C11 C15 F8 -87.4(5) .
C14 C13 C16 F10 135.4(4) .
C12 C13 C16 F10 -45.3(6) .
C14 C13 C16 F12 11.9(6) .
C12 C13 C16 F12 -168.8(4) .
C14 C13 C16 F11 -106.3(5) .
C12 C13 C16 F11 73.1(5) .
C22 C17 C18 C19 0.9(7) .
B1 C17 C18 C19 177.6(4) .
C17 C18 C19 C20 1.3(8) .
C17 C18 C19 C23 -177.5(5) .
C18 C19 C20 C21 -1.5(8) .
C23 C19 C20 C21 177.3(6) .
C19 C20 C21 C22 -0.5(8) .
C19 C20 C21 C24 178.6(5) .
C18 C17 C22 C21 -2.9(6) .
B1 C17 C22 C21 -179.3(4) .
C20 C21 C22 C17 2.8(7) .
C24 C21 C22 C17 -176.3(5) .
C20 C19 C23 F13 -179.6(7) .
C18 C19 C23 F13 -0.8(10) .
C20 C19 C23 F14 -60.9(8) .
C18 C19 C23 F14 117.9(6) .
C20 C19 C23 F15 54.1(8) .
C18 C19 C23 F15 -127.0(6) .
C20 C21 C24 F16 11.5(8) .
C22 C21 C24 F16 -169.4(5) .
C20 C21 C24 F18 135.7(6) .
C22 C21 C24 F18 -45.2(8) .
C20 C21 C24 F17 -107.1(6) .
C22 C21 C24 F17 72.0(6) .
C30 C25 C26 C27 0.8(6) .
B1 C25 C26 C27 -172.5(4) .
C25 C26 C27 C28 0.3(6) .
C25 C26 C27 C31 -178.0(4) .
C26 C27 C28 C29 -0.5(7) .
C31 C27 C28 C29 177.9(4) .
C27 C28 C29 C30 -0.5(7) .
C27 C28 C29 C32 -179.1(5) .
C26 C25 C30 C29 -1.8(6) .
B1 C25 C30 C29 171.4(4) .
C28 C29 C30 C25 1.7(7) .
C32 C29 C30 C25 -179.6(4) .
C26 C27 C31 F19 -25.4(6) .
C28 C27 C31 F19 156.2(4) .
C26 C27 C31 F21 -146.7(4) .
C28 C27 C31 F21 34.9(6) .
C26 C27 C31 F20 94.0(6) .
C28 C27 C31 F20 -84.4(6) .
C28 C29 C32 F24A -146.3(6) .
C30 C29 C32 F24A 35.0(8) .
C28 C29 C32 F23A -24.7(8) .
C30 C29 C32 F23A 156.7(6) .
C28 C29 C32 F24B 23(3) .
C30 C29 C32 F24B -156(3) .
C28 C29 C32 F22A 93.0(6) .
C30 C29 C32 F22A -85.7(6) .
C28 C29 C32 F23B 150(2) .
C30 C29 C32 F23B -29(2) .
C28 C29 C32 F22B -90(2) .
C30 C29 C32 F22B 92(2) .
O2 C33A C34A Se1 -67.0(17) .
Ca1 C33A C34A Se1 -20.7(15) .
O2 C33B C34B Se1 72.1(9) .
Se1 C35 C36 O1 48.5(7) .
C30 C25 B1 C9 139.4(4) .
C26 C25 B1 C9 -47.7(5) .
C30 C25 B1 C17 22.2(5) .
C26 C25 B1 C17 -165.0(3) .
C30 C25 B1 C1 -99.0(4) .
C26 C25 B1 C1 73.8(4) .
C14 C9 B1 C25 166.7(4) .
C10 C9 B1 C25 -20.5(6) .
C14 C9 B1 C17 -72.3(4) .
C10 C9 B1 C17 100.5(4) .
C14 C9 B1 C1 49.5(5) .
C10 C9 B1 C1 -137.7(4) .
C22 C17 B1 C25 -126.4(4) .
C18 C17 B1 C25 57.2(5) .
C22 C17 B1 C9 110.9(5) .
C18 C17 B1 C9 -65.4(5) .
C22 C17 B1 C1 -10.3(6) .
C18 C17 B1 C1 173.3(4) .
C2 C1 B1 C25 -99.9(4) .
C6 C1 B1 C25 72.9(5) .
C2 C1 B1 C9 22.9(6) .
C6 C1 B1 C9 -164.3(4) .
C2 C1 B1 C17 140.0(4) .
C6 C1 B1 C17 -47.2(5) .
C38 C37 O1 C36 161.0(6) 2_665
C38 C37 O1 Ca1 -48.9(7) 2_665
C35 C36 O1 C37 79.5(7) .
C35 C36 O1 Ca1 -68.6(6) .
C37 C38 O2 C33A -148.9(10) 2_665
C37 C38 O2 C33B 176.5(7) 2_665
C37 C38 O2 Ca1 24.6(8) 2_665
C34A C33A O2 C38 -97.9(13) .
Ca1 C33A O2 C38 174.1(12) .
C34A C33A O2 C33B -43.3(13) .
Ca1 C33A O2 C33B -131.3(10) .
C34A C33A O2 Ca1 88.1(12) .
C34B C33B O2 C38 -178.0(8) .
C34B C33B O2 C33A 40.8(10) .
C34B C33B O2 Ca1 -31.5(12) .
